data_8105334
loop_
_publ_author_name
'Feng, Xun'
'Chen, Nan'
'Zhang, Zhengtao'
'Yu, Jingjing'
'Zhang, Yiming'

_publ_section_title
;
 The crystal structure of
 catena-poly[oktaaqua-bis(\m2-4,4&#x2032;-ethene-1,2-diyldipyridine-\k2
 N:N&#x2032;)-(\m2-3,3&#x2032;-(1-oxidodiazene-1,2-diyl)diphthalato-\k2
 O:O&#x2032;)dicobalt(II)] dihydrate, C28H36N4O19Co2
;
_journal_issue 4
_journal_name_full 'Zeitschrift f\"ur Kristallographie - New Crystal Structures'
_journal_page_first 929
_journal_page_last 931
_journal_paper_doi 10.1515/ncrs-2020-0105
_journal_volume 235
_journal_year 2020
_chemical_formula_moiety 'C28 H32 Co2 N4 O17, 2(H2 O)'
_chemical_formula_sum 'C28 H36 Co2 N4 O19'
_chemical_formula_weight 850.47
_space_group_crystal_system triclinic
_space_group_IT_number 2
_space_group_name_Hall '-P 1'
_space_group_name_H-M_alt 'P -1'
_atom_sites_solution_hydrogens mixed
_atom_sites_solution_primary dual
_cell_angle_alpha 88.027(4)
_cell_angle_beta 89.819(5)
_cell_angle_gamma 69.729(5)
_cell_formula_units_Z 1
_cell_length_a 7.4890(5)
_cell_length_b 8.8913(4)
_cell_length_c 13.5918(7)
_cell_measurement_reflns_used 3237
_cell_measurement_temperature 290
_cell_measurement_theta_max 27.2200
_cell_measurement_theta_min 3.9330
_cell_volume 848.44(9)
_computing_cell_refinement 'CrysAlisPro 1.171.39.46 (Rigaku OD, 2018)'
_computing_data_collection 'CrysAlisPro 1.171.39.46 (Rigaku OD, 2018)'
_computing_data_reduction 'CrysAlisPro 1.171.39.46 (Rigaku OD, 2018)'
_computing_molecular_graphics 'Olex2 (Dolomanov et al., 2009)'
_computing_publication_material 'Olex2 (Dolomanov et al., 2009)'
_computing_structure_refinement 'ShelXL (Sheldrick, 2015)'
_computing_structure_solution 'ShelXT (Sheldrick, 2015)'
_diffrn_ambient_temperature 290
_diffrn_detector 'CCD plate'
_diffrn_detector_area_resol_mean 8.0584
_diffrn_detector_type EosS2
_diffrn_measured_fraction_theta_full 0.997
_diffrn_measured_fraction_theta_max 0.841
_diffrn_measurement_details
;
List of Runs (angles in degrees, time in seconds):

  # Type    Start    End  Width  t~exp~   \w     \q     \k     \f   Frames
--------------------------------------------------------------------------
  1  \w    -18.00  12.00   1.00    4.83    --  -13.80 -99.00-180.00   30
  2  \w    -72.00   0.00   1.00    4.83    --  -13.80 -57.00-120.00   72
  3  \w    -85.00 -59.00   1.00    4.83    --  -13.80-178.00  60.00   26
  4  \w    -15.00  22.00   1.00    4.83    --  -13.80 -99.00  90.00   37
  5  \w    -64.00 -39.00   1.00    4.83    --  -13.80-178.00 120.00   25
  6  \w      3.00  84.00   1.00    4.83    --   14.82  38.00  90.00   81
  7  \w    -53.00  42.00   1.00    4.83    --   14.82 -19.00 -90.00   95
;
_diffrn_measurement_device 'four-circle diffractometer'
_diffrn_measurement_device_type 'SuperNova, Single source at offset/far, EosS2'
_diffrn_measurement_method '\w scans'
_diffrn_orient_matrix_type 'CrysAlisPro convention (1999,Acta A55,543-557)'
_diffrn_orient_matrix_UB_11 0.0695690000
_diffrn_orient_matrix_UB_12 -0.0677447000
_diffrn_orient_matrix_UB_13 -0.0202535000
_diffrn_orient_matrix_UB_21 -0.0434855000
_diffrn_orient_matrix_UB_22 0.0226718000
_diffrn_orient_matrix_UB_23 -0.0470798000
_diffrn_orient_matrix_UB_31 0.0588562000
_diffrn_orient_matrix_UB_32 0.0462358000
_diffrn_orient_matrix_UB_33 -0.0100058000
_diffrn_radiation_monochromator mirror
_diffrn_radiation_probe x-ray
_diffrn_radiation_type MoK\a
_diffrn_radiation_wavelength 0.71073
_diffrn_reflns_av_R_equivalents 0.0257
_diffrn_reflns_av_unetI/netI 0.0515
_diffrn_reflns_Laue_measured_fraction_full 0.997
_diffrn_reflns_Laue_measured_fraction_max 0.841
_diffrn_reflns_limit_h_max 9
_diffrn_reflns_limit_h_min -9
_diffrn_reflns_limit_k_max 10
_diffrn_reflns_limit_k_min -11
_diffrn_reflns_limit_l_max 17
_diffrn_reflns_limit_l_min -16
_diffrn_reflns_number 6761
_diffrn_reflns_point_group_measured_fraction_full 0.997
_diffrn_reflns_point_group_measured_fraction_max 0.841
_diffrn_reflns_theta_full 25.242
_diffrn_reflns_theta_max 28.242
_diffrn_reflns_theta_min 3.277
_diffrn_source 'micro-focus sealed X-ray tube'
_diffrn_source_type 'SuperNova (Mo) X-ray Source'
_exptl_absorpt_coefficient_mu 1.068
_exptl_absorpt_correction_T_max 1.00000
_exptl_absorpt_correction_T_min 0.60246
_exptl_absorpt_correction_type multi-scan
_exptl_absorpt_process_details
;
CrysAlisPro 1.171.39.46 (Rigaku Oxford Diffraction, 2018)
Empirical absorption correction using spherical harmonics,
 implemented in SCALE3 ABSPACK scaling algorithm.
;
_exptl_crystal_colour pink
_exptl_crystal_colour_primary pink
_exptl_crystal_density_diffrn 1.665
_exptl_crystal_description block
_exptl_crystal_F_000 438
_exptl_crystal_size_max 0.21
_exptl_crystal_size_mid 0.2
_exptl_crystal_size_min 0.19
_refine_diff_density_max 0.344
_refine_diff_density_min -0.359
_refine_diff_density_rms 0.071
_refine_ls_extinction_coef .
_refine_ls_extinction_method none
_refine_ls_goodness_of_fit_ref 1.076
_refine_ls_hydrogen_treatment constr
_refine_ls_matrix_type full
_refine_ls_number_parameters 244
_refine_ls_number_reflns 3524
_refine_ls_number_restraints 0
_refine_ls_restrained_S_all 1.076
_refine_ls_R_factor_all 0.0520
_refine_ls_R_factor_gt 0.0435
_refine_ls_shift/su_max 0.001
_refine_ls_shift/su_mean 0.000
_refine_ls_structure_factor_coef Fsqd
_refine_ls_weighting_details 'w=1/[\s^2^(Fo^2^)+(0.0368P)^2^+0.4818P] where P=(Fo^2^+2Fc^2^)/3'
_refine_ls_weighting_scheme calc
_refine_ls_wR_factor_gt 0.0956
_refine_ls_wR_factor_ref 0.1015
_reflns_Friedel_coverage 0.000
_reflns_Friedel_fraction_full .
_reflns_Friedel_fraction_max .
_reflns_number_gt 3015
_reflns_number_total 3524
_reflns_threshold_expression 'I > 2\s(I)'
_cod_data_source_file suppl_ncrs-2020-0105_suppl.cif
_cod_data_source_block l56-co-bpe
_cod_database_code 8105334
_shelx_space_group_comment
;
The symmetry employed for this shelxl refinement is uniquely defined
by the following loop, which should always be used as a source of
symmetry information in preference to the above space-group names.
They are only intended as comments.
;
_shelx_estimated_absorpt_t_max 0.823
_shelx_estimated_absorpt_t_min 0.807
_reflns_odcompleteness_completeness 99.71
_reflns_odcompleteness_iscentric 1
_reflns_odcompleteness_theta 25.30
_olex2_refinement_description
;
1. Fixed Uiso
 At 1.2 times of:
  All C(H) groups
 At 1.5 times of:
  All O(H,H) groups
2. Others
 Fixed Sof: O1(0.5)
3.a Riding coordinates:
 O10(H10A,H10B), O6(H6A,H6B), O7(H7A,H7B), O8(H8A,H8B), O9(H9A,H9B)
3.b Aromatic/amide H refined with riding coordinates:
 C4(H4), C5(H5), C6(H6), C9(H9), C10(H10), C12(H12), C13(H13), C14(H14)
;

loop_
_space_group_symop_operation_xyz
'x, y, z'
'-x, -y, -z'

loop_
_atom_site_label
_atom_site_type_symbol
_atom_site_fract_x
_atom_site_fract_y
_atom_site_fract_z
_atom_site_U_iso_or_equiv
_atom_site_adp_type
_atom_site_occupancy
_atom_site_site_symmetry_order
_atom_site_calc_flag
_atom_site_refinement_flags_posn
_atom_site_refinement_flags_adp
_atom_site_refinement_flags_occupancy
_atom_site_disorder_assembly
_atom_site_disorder_group
Co01 Co 0.79678(5) 0.25430(4) 0.83930(3) 0.02189(13) Uani 1 1 d . . . . .
O1 O 0.5930(7) 0.6200(6) 0.5629(4) 0.0519(13) Uani 0.5 1 d . . P . .
O2 O 0.5961(3) 0.3981(2) 0.74286(14) 0.0269(5) Uani 1 1 d . . . . .
O3 O 0.5433(3) 0.6496(2) 0.78887(15) 0.0342(5) Uani 1 1 d . . . . .
O10 O 0.7322(3) 0.0462(2) 0.81323(15) 0.0321(5) Uani 1 1 d . . . . .
H10A H 0.6529 0.0443 0.8565 0.048 Uiso 1 1 d R . . . .
H10B H 0.8066 -0.0531 0.8166 0.048 Uiso 1 1 d R . . . .
O4 O 0.2486(3) 0.5537(3) 0.90275(14) 0.0372(5) Uani 1 1 d . . . . .
O5 O -0.0067(3) 0.7712(3) 0.88220(15) 0.0425(6) Uani 1 1 d . . . . .
O6 O 0.8503(3) 0.4586(2) 0.89022(15) 0.0324(5) Uani 1 1 d . . . . .
H6A H 0.7646 0.5389 0.8623 0.049 Uiso 1 1 d R . . . .
H6B H 0.8030 0.4804 0.9477 0.049 Uiso 1 1 d R . . . .
O7 O 0.5761(3) 0.2994(3) 0.95033(16) 0.0393(5) Uani 1 1 d . . . . .
H7A H 0.6303 0.3263 1.0025 0.059 Uiso 1 1 d R . . . .
H7B H 0.4926 0.3922 0.9394 0.059 Uiso 1 1 d R . . . .
O8 O 1.0152(3) 0.1283(2) 0.94013(14) 0.0325(5) Uani 1 1 d . . . . .
H8A H 1.1199 0.0895 0.9093 0.049 Uiso 1 1 d R . . . .
H8B H 1.0439 0.1533 0.9942 0.049 Uiso 1 1 d R . . . .
O9 O 0.4199(4) 0.9430(3) 0.88965(18) 0.0516(7) Uani 1 1 d . . . . .
H9A H 0.4397 0.8663 0.9321 0.077 Uiso 1 1 d R . . . .
H9B H 0.4232 0.8846 0.8399 0.077 Uiso 1 1 d R . . . .
N1 N 0.4881(4) 0.5473(3) 0.53571(16) 0.0264(5) Uani 1 1 d . . . . .
N2 N 1.0146(3) 0.1886(3) 0.73295(16) 0.0235(5) Uani 1 1 d . . . . .
C1 C 0.3089(4) 0.5856(3) 0.58647(19) 0.0234(6) Uani 1 1 d . . . . .
C2 C 0.3122(4) 0.5959(3) 0.68920(19) 0.0203(6) Uani 1 1 d . . . . .
C3 C 0.1387(4) 0.6457(3) 0.73878(19) 0.0219(6) Uani 1 1 d . . . . .
C4 C -0.0314(4) 0.6832(3) 0.6858(2) 0.0272(6) Uani 1 1 d . . . . .
H4 H -0.1467 0.7161 0.7189 0.033 Uiso 1 1 calc R . . . .
C5 C -0.0301(5) 0.6718(4) 0.5846(2) 0.0321(7) Uani 1 1 d . . . . .
H5 H -0.1443 0.6966 0.5502 0.038 Uiso 1 1 calc R . . . .
C6 C 0.1396(4) 0.6240(3) 0.5345(2) 0.0289(7) Uani 1 1 d . . . . .
H6 H 0.1402 0.6175 0.4664 0.035 Uiso 1 1 calc R . . . .
C7 C 0.4995(4) 0.5463(3) 0.74481(19) 0.0213(6) Uani 1 1 d . . . . .
C8 C 0.1282(4) 0.6569(3) 0.8495(2) 0.0257(6) Uani 1 1 d . . . . .
C9 C 1.0299(4) 0.0785(4) 0.6646(2) 0.0296(7) Uani 1 1 d . . . . .
H9 H 0.9324 0.0368 0.6596 0.035 Uiso 1 1 calc R . . . .
C10 C 1.1815(5) 0.0246(4) 0.6020(2) 0.0324(7) Uani 1 1 d . . . . .
H10 H 1.1862 -0.0531 0.5571 0.039 Uiso 1 1 calc R . . . .
C11 C 1.3288(4) 0.0871(3) 0.6061(2) 0.0269(6) Uani 1 1 d . . . . .
C12 C 1.3128(4) 0.2005(3) 0.6768(2) 0.0283(7) Uani 1 1 d . . . . .
H12 H 1.4074 0.2452 0.6830 0.034 Uiso 1 1 calc R . . . .
C13 C 1.1574(4) 0.2464(3) 0.7373(2) 0.0283(7) Uani 1 1 d . . . . .
H13 H 1.1509 0.3220 0.7840 0.034 Uiso 1 1 calc R . . . .
C14 C 1.4907(5) 0.0422(4) 0.5402(2) 0.0337(7) Uani 1 1 d . . . . .
H14 H 1.5912 0.0761 0.5559 0.040 Uiso 1 1 calc R . . . .

loop_
_atom_site_aniso_label
_atom_site_aniso_U_11
_atom_site_aniso_U_22
_atom_site_aniso_U_33
_atom_site_aniso_U_23
_atom_site_aniso_U_13
_atom_site_aniso_U_12
Co01 0.0197(2) 0.0207(2) 0.0216(2) -0.00222(14) 0.00158(15) -0.00218(16)
O1 0.049(3) 0.059(3) 0.058(3) -0.024(3) 0.021(3) -0.030(3)
O2 0.0228(11) 0.0235(10) 0.0275(11) -0.0058(8) -0.0041(9) 0.0012(9)
O3 0.0338(13) 0.0252(11) 0.0414(13) -0.0056(9) -0.0114(10) -0.0067(10)
O10 0.0279(12) 0.0232(10) 0.0427(13) -0.0035(9) 0.0056(10) -0.0056(9)
O4 0.0331(13) 0.0406(12) 0.0211(11) 0.0009(9) 0.0001(9) 0.0084(10)
O5 0.0416(15) 0.0401(13) 0.0246(12) -0.0087(9) 0.0020(10) 0.0136(11)
O6 0.0301(12) 0.0283(11) 0.0345(12) -0.0079(9) 0.0004(10) -0.0041(10)
O7 0.0332(13) 0.0356(12) 0.0386(13) 0.0018(10) 0.0081(10) 0.0008(10)
O8 0.0305(12) 0.0358(12) 0.0241(11) -0.0046(9) 0.0009(9) -0.0021(10)
O9 0.0570(18) 0.0430(14) 0.0512(16) 0.0003(12) 0.0074(13) -0.0129(13)
N1 0.0278(14) 0.0310(14) 0.0188(12) -0.0047(9) 0.0026(10) -0.0079(11)
N2 0.0230(13) 0.0247(12) 0.0215(12) -0.0017(9) 0.0019(10) -0.0067(10)
C1 0.0269(16) 0.0217(14) 0.0193(14) -0.0021(11) 0.0025(12) -0.0054(12)
C2 0.0217(15) 0.0172(13) 0.0197(14) -0.0005(10) -0.0019(11) -0.0037(11)
C3 0.0243(15) 0.0172(13) 0.0204(14) -0.0004(10) 0.0011(11) -0.0025(12)
C4 0.0225(16) 0.0295(15) 0.0257(16) -0.0013(12) 0.0003(12) -0.0040(13)
C5 0.0277(17) 0.0336(17) 0.0305(17) 0.0004(13) -0.0088(13) -0.0050(14)
C6 0.0337(18) 0.0309(16) 0.0186(15) -0.0027(12) -0.0036(13) -0.0064(14)
C7 0.0197(14) 0.0252(14) 0.0174(13) -0.0018(11) 0.0024(11) -0.0056(12)
C8 0.0248(16) 0.0272(15) 0.0214(15) -0.0043(11) 0.0023(12) -0.0040(13)
C9 0.0286(17) 0.0340(16) 0.0293(16) -0.0041(12) 0.0049(13) -0.0147(14)
C10 0.0356(19) 0.0308(16) 0.0324(17) -0.0113(13) 0.0094(14) -0.0127(15)
C11 0.0231(16) 0.0270(15) 0.0260(16) 0.0000(12) 0.0043(12) -0.0030(13)
C12 0.0247(16) 0.0294(16) 0.0324(17) -0.0026(12) 0.0031(13) -0.0112(13)
C13 0.0321(17) 0.0245(15) 0.0282(16) -0.0065(12) 0.0042(13) -0.0092(13)
C14 0.0253(17) 0.0392(18) 0.0362(18) -0.0068(13) 0.0081(14) -0.0104(15)

loop_
_atom_type_symbol
_atom_type_description
_atom_type_scat_dispersion_real
_atom_type_scat_dispersion_imag
_atom_type_scat_source
C C 0.0033 0.0016 'International Tables Vol C Tables 4.2.6.8 and 6.1.1.4'
H H 0.0000 0.0000 'International Tables Vol C Tables 4.2.6.8 and 6.1.1.4'
Co Co 0.3494 0.9721 'International Tables Vol C Tables 4.2.6.8 and 6.1.1.4'
N N 0.0061 0.0033 'International Tables Vol C Tables 4.2.6.8 and 6.1.1.4'
O O 0.0106 0.0060 'International Tables Vol C Tables 4.2.6.8 and 6.1.1.4'

loop_
_geom_angle_atom_site_label_1
_geom_angle_atom_site_label_2
_geom_angle_atom_site_label_3
_geom_angle
_geom_angle_site_symmetry_1
_geom_angle_site_symmetry_3
O2 Co01 O10 94.70(8) . .
O2 Co01 O6 90.16(8) . .
O2 Co01 O7 88.38(8) . .
O2 Co01 O8 173.40(7) . .
O2 Co01 N2 94.17(8) . .
O10 Co01 O6 170.52(8) . .
O10 Co01 O7 84.84(8) . .
O10 Co01 N2 90.56(8) . .
O6 Co01 O7 87.17(8) . .
O8 Co01 O10 91.83(8) . .
O8 Co01 O6 83.51(8) . .
O8 Co01 O7 93.18(8) . .
O8 Co01 N2 84.79(8) . .
N2 Co01 O6 97.20(8) . .
N2 Co01 O7 174.92(8) . .
C7 O2 Co01 130.34(17) . .
Co01 O10 H10A 104.9 . .
Co01 O10 H10B 128.9 . .
H10A O10 H10B 100.2 . .
Co01 O6 H6A 104.8 . .
Co01 O6 H6B 109.5 . .
H6A O6 H6B 93.6 . .
Co01 O7 H7A 102.9 . .
Co01 O7 H7B 109.5 . .
H7A O7 H7B 96.1 . .
Co01 O8 H8A 109.3 . .
Co01 O8 H8B 130.9 . .
H8A O8 H8B 105.7 . .
H9A O9 H9B 94.7 . .
O1 N1 N1 128.5(4) . 2_666
O1 N1 C1 115.3(3) . .
N1 N1 C1 116.0(3) 2_666 .
C9 N2 Co01 123.80(18) . .
C13 N2 Co01 119.65(18) . .
C13 N2 C9 116.3(2) . .
C2 C1 N1 117.4(2) . .
C6 C1 N1 120.8(2) . .
C6 C1 C2 121.6(3) . .
C1 C2 C7 120.5(3) . .
C3 C2 C1 118.3(2) . .
C3 C2 C7 121.1(2) . .
C2 C3 C8 122.1(2) . .
C4 C3 C2 119.8(2) . .
C4 C3 C8 118.1(3) . .
C3 C4 H4 119.7 . .
C5 C4 C3 120.6(3) . .
C5 C4 H4 119.7 . .
C4 C5 H5 119.8 . .
C6 C5 C4 120.4(3) . .
C6 C5 H5 119.8 . .
C1 C6 H6 120.3 . .
C5 C6 C1 119.4(3) . .
C5 C6 H6 120.3 . .
O2 C7 C2 114.4(2) . .
O3 C7 O2 126.3(3) . .
O3 C7 C2 119.3(2) . .
O4 C8 O5 123.8(3) . .
O4 C8 C3 119.9(3) . .
O5 C8 C3 116.3(2) . .
N2 C9 H9 118.2 . .
N2 C9 C10 123.6(3) . .
C10 C9 H9 118.2 . .
C9 C10 H10 120.1 . .
C9 C10 C11 119.8(3) . .
C11 C10 H10 120.1 . .
C10 C11 C14 123.7(3) . .
C12 C11 C10 116.5(3) . .
C12 C11 C14 119.9(3) . .
C11 C12 H12 120.0 . .
C13 C12 C11 120.0(3) . .
C13 C12 H12 120.0 . .
N2 C13 C12 123.9(3) . .
N2 C13 H13 118.1 . .
C12 C13 H13 118.1 . .
C11 C14 H14 116.8 . .
C14 C14 C11 126.4(4) 2_856 .
C14 C14 H14 116.8 2_856 .

loop_
_geom_bond_atom_site_label_1
_geom_bond_atom_site_label_2
_geom_bond_distance
_geom_bond_site_symmetry_2
Co01 O2 2.0440(19) .
Co01 O10 2.1097(19) .
Co01 O6 2.1291(19) .
Co01 O7 2.176(2) .
Co01 O8 2.109(2) .
Co01 N2 2.115(2) .
O1 N1 1.241(5) .
O2 C7 1.266(3) .
O3 C7 1.248(3) .
O10 H10A 0.8384 .
O10 H10B 0.8646 .
O4 C8 1.251(3) .
O5 C8 1.252(3) .
O6 H6A 0.8546 .
O6 H6B 0.8564 .
O7 H7A 0.8971 .
O7 H7B 0.8534 .
O8 H8A 0.8543 .
O8 H8B 0.8249 .
O9 H9A 0.8498 .
O9 H9B 0.8620 .
N1 N1 1.278(4) 2_666
N1 C1 1.445(4) .
N2 C9 1.349(4) .
N2 C13 1.339(3) .
C1 C2 1.403(4) .
C1 C6 1.383(4) .
C2 C3 1.398(4) .
C2 C7 1.513(4) .
C3 C4 1.395(4) .
C3 C8 1.511(4) .
C4 H4 0.9300 .
C4 C5 1.382(4) .
C5 H5 0.9300 .
C5 C6 1.378(4) .
C6 H6 0.9300 .
C9 H9 0.9300 .
C9 C10 1.374(4) .
C10 H10 0.9300 .
C10 C11 1.398(4) .
C11 C12 1.391(4) .
C11 C14 1.454(4) .
C12 H12 0.9300 .
C12 C13 1.373(4) .
C13 H13 0.9300 .
C14 C14 1.327(6) 2_856
C14 H14 0.9300 .

loop_
_geom_hbond_atom_site_label_D
_geom_hbond_atom_site_label_H
_geom_hbond_atom_site_label_A
_geom_hbond_distance_DH
_geom_hbond_distance_HA
_geom_hbond_distance_DA
_geom_hbond_angle_DHA
_geom_hbond_site_symmetry_A
O10 H10B O5 0.86 1.89 2.687(3) 151.6 1_645
O6 H6A O3 0.85 1.88 2.687(3) 157.5 .
O7 H7B O4 0.85 1.95 2.759(3) 158.8 .
O8 H8B O5 0.82 1.82 2.596(3) 157.3 2_667
O9 H9B O3 0.86 2.11 2.846(3) 143.2 .
